data_4307511
loop_
_publ_author_name
'Martin Br\"oring'
'Serguei Prikhodovski'
'Carsten D. Brandt'
'Esther C\'onsul Tejero'
'Silke K\"ohler'
'Clemens Pietzonka'

_publ_section_title
;
Cyanide-Promoted Demetalation of TrpyNiNCO: A Route to Sensitive
Metallotripyrrins of CoII, FeII, and MnII
;
_journal_name_full 'Inorganic Chemistry'
_journal_page_first 917
_journal_page_last 925
_journal_paper_doi 10.1021/ic062009t
_journal_volume 46
_journal_year 2007
_chemical_formula_sum 'C28 H38 Co N4 O3'
_chemical_formula_weight 537.55
_chemical_name_systematic
;
 ?
;
_space_group_IT_number 2
_symmetry_cell_setting triclinic
_symmetry_space_group_name_Hall '-P 1'
_symmetry_space_group_name_H-M 'P -1'
_atom_sites_solution_hydrogens geom
_atom_sites_solution_primary direct
_atom_sites_solution_secondary difmap
_audit_creation_method SHELXL-97
_cell_angle_alpha 82.30(3)
_cell_angle_beta 67.94(3)
_cell_angle_gamma 88.86(3)
_cell_formula_units_Z 2
_cell_length_a 10.926(2)
_cell_length_b 11.574(2)
_cell_length_c 11.876(2)
_cell_measurement_reflns_used 8000
_cell_measurement_temperature 193(2)
_cell_measurement_theta_max 25.95
_cell_measurement_theta_min 1.9
_cell_volume 1378.6(5)
_computing_cell_refinement 'STOE Wincell (X-Area)'
_computing_data_collection 'STOE Winxpose (X-Area)'
_computing_data_reduction 'STOE WinIntegrate (X-Area)'
_computing_molecular_graphics 'Mercury 1.3'
_computing_publication_material 'WinGx-Version 1.70.00'
_computing_structure_refinement 'SHELXL-97 (Sheldrick, 1997)'
_computing_structure_solution 'SHELXS-97 (Sheldrick, 1990)'
_diffrn_ambient_temperature 193(2)
_diffrn_measured_fraction_theta_full 0.927
_diffrn_measured_fraction_theta_max 0.927
_diffrn_radiation_monochromator graphite
_diffrn_radiation_source 'fine-focus sealed tube'
_diffrn_radiation_type MoK\a
_diffrn_radiation_wavelength 0.71073
_diffrn_reflns_av_R_equivalents 0.0330
_diffrn_reflns_av_sigmaI/netI 0.0312
_diffrn_reflns_limit_h_max 13
_diffrn_reflns_limit_h_min -13
_diffrn_reflns_limit_k_max 14
_diffrn_reflns_limit_k_min -14
_diffrn_reflns_limit_l_max 14
_diffrn_reflns_limit_l_min -14
_diffrn_reflns_number 13618
_diffrn_reflns_theta_full 25.96
_diffrn_reflns_theta_max 25.96
_diffrn_reflns_theta_min 2.40
_exptl_absorpt_coefficient_mu 0.657
_exptl_absorpt_correction_type none
_exptl_crystal_colour brown
_exptl_crystal_density_diffrn 1.295
_exptl_crystal_density_method 'not measured'
_exptl_crystal_description block
_exptl_crystal_F_000 570
_exptl_crystal_size_max 0.36
_exptl_crystal_size_mid 0.18
_exptl_crystal_size_min 0.144
_refine_diff_density_max 0.541
_refine_diff_density_min -0.338
_refine_diff_density_rms 0.048
_refine_ls_extinction_method none
_refine_ls_goodness_of_fit_ref 1.048
_refine_ls_hydrogen_treatment constr
_refine_ls_matrix_type full
_refine_ls_number_parameters 332
_refine_ls_number_reflns 5006
_refine_ls_number_restraints 0
_refine_ls_restrained_S_all 1.048
_refine_ls_R_factor_all 0.0400
_refine_ls_R_factor_gt 0.0338
_refine_ls_shift/su_max 0.001
_refine_ls_shift/su_mean 0.000
_refine_ls_structure_factor_coef Fsqd
_refine_ls_weighting_details 'calc w=1/[\s^2^(Fo^2^)+(0.0596P)^2^+0.1288P] where P=(Fo^2^+2Fc^2^)/3'
_refine_ls_weighting_scheme calc
_refine_ls_wR_factor_gt 0.0880
_refine_ls_wR_factor_ref 0.0902
_reflns_number_gt 4312
_reflns_number_total 5006
_reflns_threshold_expression >2sigma(I)
_cod_data_source_file ic062009tsi20061019_115859_4.cif
_cod_data_source_block sp3ska
_cod_original_cell_volume 1378.5(5)
_cod_database_code 4307511

loop_
_symmetry_equiv_pos_as_xyz
'x, y, z'
'-x, -y, -z'

loop_
_atom_site_label
_atom_site_type_symbol
_atom_site_fract_x
_atom_site_fract_y
_atom_site_fract_z
_atom_site_U_iso_or_equiv
_atom_site_adp_type
_atom_site_occupancy
_atom_site_symmetry_multiplicity
_atom_site_calc_flag
_atom_site_refinement_flags
_atom_site_disorder_assembly
_atom_site_disorder_group
C1 C 0.65561(19) 0.41824(17) 0.67789(18) 0.0364(4) Uani 1 1 d . . .
H1A H 0.7175 0.4400 0.7142 0.055 Uiso 1 1 calc R . .
H1B H 0.6418 0.3333 0.6924 0.055 Uiso 1 1 calc R . .
H1C H 0.5710 0.4551 0.7155 0.055 Uiso 1 1 calc R . .
C2 C 0.71095(16) 0.45825(15) 0.54386(17) 0.0284(4) Uani 1 1 d . . .
C3 C 0.81092(16) 0.39956(16) 0.45298(18) 0.0307(4) Uani 1 1 d . . .
C4 C 0.82701(17) 0.46043(17) 0.34229(17) 0.0320(4) Uani 1 1 d . . .
C5 C 0.73818(16) 0.55725(16) 0.36448(16) 0.0288(4) Uani 1 1 d . . .
C6 C 0.71881(16) 0.63861(16) 0.27859(16) 0.0298(4) Uani 1 1 d . . .
H6 H 0.7713 0.6314 0.1956 0.036 Uiso 1 1 calc R . .
C7 C 0.63077(16) 0.73255(16) 0.29657(16) 0.0279(4) Uani 1 1 d . . .
C8 C 0.60532(17) 0.81237(16) 0.20668(16) 0.0304(4) Uani 1 1 d . . .
C9 C 0.51106(17) 0.88684(16) 0.26973(17) 0.0307(4) Uani 1 1 d . . .
C10 C 0.48168(16) 0.84948(15) 0.39730(17) 0.0285(4) Uani 1 1 d . . .
C11 C 0.39065(16) 0.89641(16) 0.50006(17) 0.0298(4) Uani 1 1 d . . .
H11 H 0.3492 0.9654 0.4819 0.036 Uiso 1 1 calc R . .
C12 C 0.35494(16) 0.85478(15) 0.62216(17) 0.0290(4) Uani 1 1 d . . .
C13 C 0.25886(17) 0.90471(17) 0.72386(18) 0.0345(4) Uani 1 1 d . . .
C14 C 0.25248(18) 0.83581(19) 0.82849(19) 0.0397(5) Uani 1 1 d . . .
C15 C 0.34288(17) 0.74221(18) 0.79156(18) 0.0346(4) Uani 1 1 d . . .
C16 C 0.3653(2) 0.6431(2) 0.87320(19) 0.0452(5) Uani 1 1 d . . .
H16A H 0.4317 0.5929 0.8240 0.068 Uiso 0.50 1 calc PR . .
H16B H 0.2823 0.5980 0.9183 0.068 Uiso 0.50 1 calc PR . .
H16C H 0.3968 0.6726 0.9314 0.068 Uiso 0.50 1 calc PR . .
H16D H 0.3089 0.6495 0.9585 0.068 Uiso 0.50 1 calc PR . .
H16E H 0.4582 0.6443 0.8642 0.068 Uiso 0.50 1 calc PR . .
H16F H 0.3437 0.5697 0.8511 0.068 Uiso 0.50 1 calc PR . .
C17 C 0.88150(19) 0.29463(17) 0.4821(2) 0.0385(5) Uani 1 1 d . . .
H17A H 0.9294 0.2608 0.4057 0.046 Uiso 1 1 calc R . .
H17B H 0.8155 0.2353 0.5393 0.046 Uiso 1 1 calc R . .
C18 C 0.9795(2) 0.3219(2) 0.5394(2) 0.0515(6) Uani 1 1 d . . .
H18A H 1.0453 0.3805 0.4833 0.077 Uiso 1 1 calc R . .
H18B H 1.0240 0.2505 0.5547 0.077 Uiso 1 1 calc R . .
H18C H 0.9323 0.3520 0.6171 0.077 Uiso 1 1 calc R . .
C19 C 0.9194(2) 0.4347(2) 0.21809(19) 0.0421(5) Uani 1 1 d . . .
H19A H 0.8876 0.4733 0.1551 0.051 Uiso 1 1 calc R . .
H19B H 0.9167 0.3495 0.2162 0.051 Uiso 1 1 calc R . .
C20 C 1.0610(2) 0.4748(3) 0.1854(2) 0.0583(7) Uani 1 1 d . . .
H20A H 1.0645 0.5587 0.1889 0.087 Uiso 1 1 calc R . .
H20B H 1.1147 0.4589 0.1023 0.087 Uiso 1 1 calc R . .
H20C H 1.0956 0.4327 0.2438 0.087 Uiso 1 1 calc R . .
C21 C 0.6660(2) 0.8119(2) 0.07032(18) 0.0409(5) Uani 1 1 d . . .
H21A H 0.6672 0.8923 0.0291 0.049 Uiso 1 1 calc R . .
H21B H 0.7588 0.7881 0.0479 0.049 Uiso 1 1 calc R . .
C22 C 0.5956(3) 0.7325(3) 0.0229(2) 0.0762(10) Uani 1 1 d . . .
H22A H 0.5962 0.6521 0.0612 0.114 Uiso 1 1 calc R . .
H22B H 0.6404 0.7371 -0.0662 0.114 Uiso 1 1 calc R . .
H22C H 0.5041 0.7564 0.0428 0.114 Uiso 1 1 calc R . .
C23 C 0.4480(2) 0.98456(18) 0.21797(19) 0.0386(4) Uani 1 1 d . . .
H23A H 0.5091 1.0142 0.1337 0.046 Uiso 1 1 calc R . .
H23B H 0.4341 1.0490 0.2681 0.046 Uiso 1 1 calc R . .
C24 C 0.3166(2) 0.9498(2) 0.2141(3) 0.0578(6) Uani 1 1 d . . .
H24A H 0.3299 0.8878 0.1623 0.087 Uiso 1 1 calc R . .
H24B H 0.2802 1.0176 0.1801 0.087 Uiso 1 1 calc R . .
H24C H 0.2550 0.9214 0.2973 0.087 Uiso 1 1 calc R . .
C25 C 0.18190(19) 1.01178(17) 0.7127(2) 0.0407(5) Uani 1 1 d . . .
H25A H 0.2394 1.0688 0.6443 0.049 Uiso 1 1 calc R . .
H25B H 0.1571 1.0478 0.7890 0.049 Uiso 1 1 calc R . .
C26 C 0.0578(2) 0.9873(2) 0.6903(4) 0.0713(9) Uani 1 1 d . . .
H26A H 0.0821 0.9639 0.6086 0.107 Uiso 1 1 calc R . .
H26B H 0.0060 1.0579 0.6955 0.107 Uiso 1 1 calc R . .
H26C H 0.0050 0.9244 0.7524 0.107 Uiso 1 1 calc R . .
C27 C 0.1719(2) 0.8512(2) 0.9611(2) 0.0560(6) Uani 1 1 d . . .
H27A H 0.2218 0.8209 1.0126 0.067 Uiso 1 1 calc R . .
H27B H 0.1597 0.9355 0.9671 0.067 Uiso 1 1 calc R . .
C28 C 0.0390(3) 0.7898(3) 1.0103(3) 0.0759(9) Uani 1 1 d . . .
H28A H -0.0134 0.8231 0.9634 0.114 Uiso 1 1 calc R . .
H28B H -0.0067 0.7995 1.0968 0.114 Uiso 1 1 calc R . .
H28C H 0.0502 0.7065 1.0029 0.114 Uiso 1 1 calc R . .
N2 N 0.55476(14) 0.75607(13) 0.41160(13) 0.0283(3) Uani 1 1 d . . .
N1 N 0.66965(14) 0.55161(13) 0.49289(13) 0.0278(3) Uani 1 1 d . . .
N3 N 0.40499(13) 0.75481(13) 0.67005(14) 0.0292(3) Uani 1 1 d . . .
N4 N 0.73544(15) 0.76009(15) 0.66323(15) 0.0348(4) Uani 1 1 d . . .
O1 O 0.71524(13) 0.80708(12) 0.56785(13) 0.0379(3) Uani 1 1 d . . .
O2 O 0.66935(14) 0.66896(13) 0.71903(13) 0.0421(3) Uani 1 1 d . . .
O3 O 0.81605(15) 0.80338(17) 0.69608(17) 0.0569(5) Uani 1 1 d . . .
Co1 Co 0.57701(2) 0.69178(2) 0.56501(2) 0.02636(9) Uani 1 1 d . . .

loop_
_atom_site_aniso_label
_atom_site_aniso_U_11
_atom_site_aniso_U_22
_atom_site_aniso_U_33
_atom_site_aniso_U_23
_atom_site_aniso_U_13
_atom_site_aniso_U_12
C1 0.0365(9) 0.0326(10) 0.0366(10) -0.0025(8) -0.0106(8) 0.0007(8)
C2 0.0249(8) 0.0257(8) 0.0355(9) -0.0068(7) -0.0115(7) -0.0021(6)
C3 0.0257(8) 0.0271(9) 0.0420(10) -0.0118(8) -0.0135(7) 0.0010(7)
C4 0.0266(8) 0.0358(10) 0.0370(10) -0.0157(8) -0.0123(7) 0.0031(7)
C5 0.0256(8) 0.0339(9) 0.0294(9) -0.0130(8) -0.0102(7) 0.0037(7)
C6 0.0276(8) 0.0371(10) 0.0255(8) -0.0105(8) -0.0087(7) 0.0014(7)
C7 0.0270(8) 0.0344(9) 0.0244(8) -0.0065(7) -0.0111(7) -0.0001(7)
C8 0.0298(8) 0.0343(9) 0.0284(9) -0.0042(8) -0.0121(7) -0.0038(7)
C9 0.0308(8) 0.0310(9) 0.0323(9) -0.0029(8) -0.0146(7) -0.0021(7)
C10 0.0266(8) 0.0297(9) 0.0329(9) -0.0073(8) -0.0144(7) 0.0000(7)
C11 0.0270(8) 0.0285(9) 0.0376(10) -0.0095(8) -0.0147(7) 0.0025(7)
C12 0.0230(8) 0.0303(9) 0.0359(9) -0.0104(8) -0.0115(7) 0.0014(7)
C13 0.0262(8) 0.0352(10) 0.0404(10) -0.0139(9) -0.0078(8) 0.0011(7)
C14 0.0302(9) 0.0451(11) 0.0389(11) -0.0139(9) -0.0046(8) 0.0008(8)
C15 0.0236(8) 0.0444(11) 0.0323(9) -0.0081(8) -0.0057(7) -0.0003(7)
C16 0.0354(10) 0.0604(14) 0.0327(10) -0.0017(10) -0.0064(8) 0.0032(9)
C17 0.0374(9) 0.0269(9) 0.0497(12) -0.0079(9) -0.0141(9) 0.0053(7)
C18 0.0493(12) 0.0505(13) 0.0639(15) -0.0130(12) -0.0307(11) 0.0176(10)
C19 0.0415(10) 0.0474(12) 0.0387(11) -0.0210(10) -0.0120(9) 0.0138(9)
C20 0.0408(12) 0.0794(18) 0.0446(13) -0.0098(13) -0.0044(10) 0.0062(12)
C21 0.0422(10) 0.0483(12) 0.0268(9) 0.0012(9) -0.0090(8) -0.0001(9)
C22 0.092(2) 0.102(2) 0.0310(11) -0.0234(14) -0.0134(13) -0.0249(18)
C23 0.0437(10) 0.0346(10) 0.0378(10) 0.0008(9) -0.0177(9) 0.0020(8)
C24 0.0542(13) 0.0546(14) 0.0747(17) 0.0085(13) -0.0416(13) 0.0032(11)
C25 0.0341(9) 0.0342(10) 0.0514(12) -0.0162(9) -0.0104(9) 0.0067(8)
C26 0.0479(13) 0.0455(13) 0.130(3) -0.0130(16) -0.0441(16) 0.0080(11)
C27 0.0487(12) 0.0634(15) 0.0470(13) -0.0199(12) -0.0040(10) 0.0062(11)
C28 0.0542(15) 0.095(2) 0.0571(16) -0.0236(16) 0.0081(13) -0.0063(15)
N2 0.0273(7) 0.0316(8) 0.0279(7) -0.0092(6) -0.0108(6) 0.0040(6)
N1 0.0251(7) 0.0305(8) 0.0278(7) -0.0066(6) -0.0092(6) 0.0015(6)
N3 0.0234(7) 0.0347(8) 0.0289(7) -0.0079(7) -0.0080(6) 0.0016(6)
N4 0.0305(7) 0.0409(9) 0.0377(9) -0.0170(8) -0.0145(7) 0.0076(7)
O1 0.0359(7) 0.0398(7) 0.0412(8) -0.0069(6) -0.0178(6) 0.0016(6)
O2 0.0458(8) 0.0445(8) 0.0374(7) -0.0067(7) -0.0167(6) 0.0004(6)
O3 0.0462(8) 0.0717(11) 0.0713(11) -0.0296(10) -0.0363(8) 0.0016(8)
Co1 0.02408(13) 0.03223(14) 0.02460(14) -0.00923(10) -0.00966(9) 0.00535(9)

loop_
_atom_type_symbol
_atom_type_description
_atom_type_scat_dispersion_real
_atom_type_scat_dispersion_imag
_atom_type_scat_source
C C 0.0033 0.0016 'International Tables Vol C Tables 4.2.6.8 and 6.1.1.4'
H H 0.0000 0.0000 'International Tables Vol C Tables 4.2.6.8 and 6.1.1.4'
N N 0.0061 0.0033 'International Tables Vol C Tables 4.2.6.8 and 6.1.1.4'
O O 0.0106 0.0060 'International Tables Vol C Tables 4.2.6.8 and 6.1.1.4'
Co Co 0.3494 0.9721 'International Tables Vol C Tables 4.2.6.8 and 6.1.1.4'

loop_
_geom_angle_atom_site_label_1
_geom_angle_atom_site_label_2
_geom_angle_atom_site_label_3
_geom_angle
_geom_angle_site_symmetry_1
_geom_angle_site_symmetry_3
_geom_angle_publ_flag
N1 C2 C3 111.76(16) . . ?
N1 C2 C1 122.83(16) . . ?
C3 C2 C1 125.37(17) . . ?
C4 C3 C2 106.33(16) . . ?
C4 C3 C17 129.09(17) . . ?
C2 C3 C17 124.56(18) . . ?
C3 C4 C5 107.33(15) . . ?
C3 C4 C19 127.26(18) . . ?
C5 C4 C19 125.41(19) . . ?
C6 C5 N1 124.80(16) . . ?
C6 C5 C4 127.17(16) . . ?
N1 C5 C4 108.01(17) . . ?
C5 C6 C7 128.79(16) . . ?
N2 C7 C8 110.25(16) . . ?
N2 C7 C6 121.32(17) . . ?
C8 C7 C6 128.42(16) . . ?
C9 C8 C7 106.63(16) . . ?
C9 C8 C21 127.33(19) . . ?
C7 C8 C21 126.01(17) . . ?
C8 C9 C10 106.11(17) . . ?
C8 C9 C23 128.01(17) . . ?
C10 C9 C23 125.86(16) . . ?
N2 C10 C11 121.34(17) . . ?
N2 C10 C9 110.21(15) . . ?
C11 C10 C9 128.45(17) . . ?
C12 C11 C10 128.28(18) . . ?
C11 C12 N3 125.53(15) . . ?
C11 C12 C13 126.13(18) . . ?
N3 C12 C13 108.34(16) . . ?
C14 C13 C12 106.90(17) . . ?
C14 C13 C25 127.67(17) . . ?
C12 C13 C25 125.43(19) . . ?
C13 C14 C15 106.93(17) . . ?
C13 C14 C27 128.8(2) . . ?
C15 C14 C27 124.2(2) . . ?
N3 C15 C14 110.84(19) . . ?
N3 C15 C16 122.54(17) . . ?
C14 C15 C16 126.61(18) . . ?
C3 C17 C18 113.15(16) . . ?
C4 C19 C20 113.68(18) . . ?
C22 C21 C8 114.19(18) . . ?
C9 C23 C24 113.52(18) . . ?
C13 C25 C26 113.52(17) . . ?
C28 C27 C14 113.0(2) . . ?
C10 N2 C7 106.80(16) . . ?
C10 N2 Co1 125.82(12) . . ?
C7 N2 Co1 125.98(13) . . ?
C2 N1 C5 106.54(14) . . ?
C2 N1 Co1 130.65(12) . . ?
C5 N1 Co1 120.31(13) . . ?
C15 N3 C12 106.97(15) . . ?
C15 N3 Co1 130.59(14) . . ?
C12 N3 Co1 119.39(11) . . ?
O3 N4 O2 122.8(2) . . ?
O3 N4 O1 121.00(18) . . ?
O2 N4 O1 116.24(16) . . ?
N4 O1 Co1 100.54(11) . . ?
N4 O2 Co1 85.80(12) . . ?
N2 Co1 N1 92.51(7) . . ?
N2 Co1 N3 92.68(7) . . ?
N1 Co1 N3 145.99(6) . . ?
N2 Co1 O1 101.10(7) . . ?
N1 Co1 O1 108.70(6) . . ?
N3 Co1 O1 103.20(6) . . ?
N2 Co1 O2 158.26(6) . . ?
N1 Co1 O2 91.81(6) . . ?
N3 Co1 O2 95.58(6) . . ?
O1 Co1 O2 57.42(6) . . ?

loop_
_geom_bond_atom_site_label_1
_geom_bond_atom_site_label_2
_geom_bond_distance
_geom_bond_site_symmetry_2
_geom_bond_publ_flag
C1 C2 1.485(3) . ?
C2 N1 1.322(2) . ?
C2 C3 1.449(2) . ?
C3 C4 1.356(3) . ?
C3 C17 1.496(3) . ?
C4 C5 1.453(3) . ?
C4 C19 1.507(2) . ?
C5 C6 1.367(3) . ?
C5 N1 1.417(2) . ?
C6 C7 1.421(3) . ?
C7 N2 1.367(2) . ?
C7 C8 1.421(3) . ?
C8 C9 1.387(3) . ?
C8 C21 1.503(3) . ?
C9 C10 1.432(3) . ?
C9 C23 1.494(3) . ?
C10 N2 1.361(2) . ?
C10 C11 1.421(2) . ?
C11 C12 1.372(3) . ?
C12 N3 1.412(3) . ?
C12 C13 1.451(2) . ?
C13 C14 1.362(3) . ?
C13 C25 1.503(3) . ?
C14 C15 1.449(3) . ?
C14 C27 1.522(3) . ?
C15 N3 1.333(2) . ?
C15 C16 1.479(3) . ?
C17 C18 1.526(3) . ?
C19 C20 1.513(3) . ?
C21 C22 1.498(3) . ?
C23 C24 1.517(3) . ?
C25 C26 1.515(3) . ?
C27 C28 1.499(4) . ?
N2 Co1 1.9734(17) . ?
N1 Co1 2.0112(16) . ?
N3 Co1 2.0122(16) . ?
N4 O3 1.228(2) . ?
N4 O2 1.248(2) . ?
N4 O1 1.283(2) . ?
O1 Co1 2.0479(15) . ?
O2 Co1 2.3832(17) . ?

loop_
_geom_torsion_atom_site_label_1
_geom_torsion_atom_site_label_2
_geom_torsion_atom_site_label_3
_geom_torsion_atom_site_label_4
_geom_torsion
_geom_torsion_site_symmetry_1
_geom_torsion_site_symmetry_2
_geom_torsion_site_symmetry_3
_geom_torsion_site_symmetry_4
_geom_torsion_publ_flag
N1 C2 C3 C4 -1.4(2) . . . . ?
C1 C2 C3 C4 176.27(17) . . . . ?
N1 C2 C3 C17 177.02(16) . . . . ?
C1 C2 C3 C17 -5.3(3) . . . . ?
C2 C3 C4 C5 0.52(19) . . . . ?
C17 C3 C4 C5 -177.82(17) . . . . ?
C2 C3 C4 C19 -179.68(17) . . . . ?
C17 C3 C4 C19 2.0(3) . . . . ?
C3 C4 C5 C6 -177.65(17) . . . . ?
C19 C4 C5 C6 2.6(3) . . . . ?
C3 C4 C5 N1 0.43(19) . . . . ?
C19 C4 C5 N1 -179.37(16) . . . . ?
N1 C5 C6 C7 0.5(3) . . . . ?
C4 C5 C6 C7 178.30(17) . . . . ?
C5 C6 C7 N2 3.4(3) . . . . ?
C5 C6 C7 C8 -175.71(17) . . . . ?
N2 C7 C8 C9 0.22(19) . . . . ?
C6 C7 C8 C9 179.42(17) . . . . ?
N2 C7 C8 C21 -177.66(16) . . . . ?
C6 C7 C8 C21 1.5(3) . . . . ?
C7 C8 C9 C10 -0.09(19) . . . . ?
C21 C8 C9 C10 177.76(17) . . . . ?
C7 C8 C9 C23 -178.35(17) . . . . ?
C21 C8 C9 C23 -0.5(3) . . . . ?
C8 C9 C10 N2 -0.07(19) . . . . ?
C23 C9 C10 N2 178.24(16) . . . . ?
C8 C9 C10 C11 -179.44(17) . . . . ?
C23 C9 C10 C11 -1.1(3) . . . . ?
N2 C10 C11 C12 -5.1(3) . . . . ?
C9 C10 C11 C12 174.24(17) . . . . ?
C10 C11 C12 N3 0.8(3) . . . . ?
C10 C11 C12 C13 -178.50(17) . . . . ?
C11 C12 C13 C14 179.28(17) . . . . ?
N3 C12 C13 C14 -0.1(2) . . . . ?
C11 C12 C13 C25 -0.3(3) . . . . ?
N3 C12 C13 C25 -179.72(16) . . . . ?
C12 C13 C14 C15 -0.9(2) . . . . ?
C25 C13 C14 C15 178.65(18) . . . . ?
C12 C13 C14 C27 177.2(2) . . . . ?
C25 C13 C14 C27 -3.2(3) . . . . ?
C13 C14 C15 N3 1.8(2) . . . . ?
C27 C14 C15 N3 -176.47(19) . . . . ?
C13 C14 C15 C16 -177.17(19) . . . . ?
C27 C14 C15 C16 4.6(3) . . . . ?
C4 C3 C17 C18 107.0(2) . . . . ?
C2 C3 C17 C18 -71.1(2) . . . . ?
C3 C4 C19 C20 -79.4(3) . . . . ?
C5 C4 C19 C20 100.3(2) . . . . ?
C9 C8 C21 C22 -92.1(3) . . . . ?
C7 C8 C21 C22 85.4(3) . . . . ?
C8 C9 C23 C24 95.0(2) . . . . ?
C10 C9 C23 C24 -83.0(3) . . . . ?
C14 C13 C25 C26 -95.0(3) . . . . ?
C12 C13 C25 C26 84.5(3) . . . . ?
C13 C14 C27 C28 91.7(3) . . . . ?
C15 C14 C27 C28 -90.4(3) . . . . ?
C11 C10 N2 C7 179.63(15) . . . . ?
C9 C10 N2 C7 0.20(19) . . . . ?
C11 C10 N2 Co1 -13.3(2) . . . . ?
C9 C10 N2 Co1 167.30(11) . . . . ?
C8 C7 N2 C10 -0.26(19) . . . . ?
C6 C7 N2 C10 -179.52(15) . . . . ?
C8 C7 N2 Co1 -167.34(12) . . . . ?
C6 C7 N2 Co1 13.4(2) . . . . ?
C3 C2 N1 C5 1.66(19) . . . . ?
C1 C2 N1 C5 -176.09(16) . . . . ?
C3 C2 N1 Co1 -159.95(12) . . . . ?
C1 C2 N1 Co1 22.3(2) . . . . ?
C6 C5 N1 C2 176.85(17) . . . . ?
C4 C5 N1 C2 -1.29(18) . . . . ?
C6 C5 N1 Co1 -19.2(2) . . . . ?
C4 C5 N1 Co1 162.61(11) . . . . ?
C14 C15 N3 C12 -1.8(2) . . . . ?
C16 C15 N3 C12 177.17(17) . . . . ?
C14 C15 N3 Co1 157.73(13) . . . . ?
C16 C15 N3 Co1 -23.3(3) . . . . ?
C11 C12 N3 C15 -178.20(17) . . . . ?
C13 C12 N3 C15 1.23(19) . . . . ?
C11 C12 N3 Co1 19.5(2) . . . . ?
C13 C12 N3 Co1 -161.05(11) . . . . ?
O3 N4 O1 Co1 178.86(14) . . . . ?
O2 N4 O1 Co1 -0.87(16) . . . . ?
O3 N4 O2 Co1 -178.99(16) . . . . ?
O1 N4 O2 Co1 0.73(13) . . . . ?
C10 N2 Co1 N1 171.43(14) . . . . ?
C7 N2 Co1 N1 -23.89(14) . . . . ?
C10 N2 Co1 N3 25.05(15) . . . . ?
C7 N2 Co1 N3 -170.26(14) . . . . ?
C10 N2 Co1 O1 -78.96(14) . . . . ?
C7 N2 Co1 O1 85.72(14) . . . . ?
C10 N2 Co1 O2 -87.31(19) . . . . ?
C7 N2 Co1 O2 77.4(2) . . . . ?
C2 N1 Co1 N2 -174.98(15) . . . . ?
C5 N1 Co1 N2 25.52(13) . . . . ?
C2 N1 Co1 N3 -76.42(19) . . . . ?
C5 N1 Co1 N3 124.08(14) . . . . ?
C2 N1 Co1 O1 82.40(16) . . . . ?
C5 N1 Co1 O1 -77.09(14) . . . . ?
C2 N1 Co1 O2 26.33(15) . . . . ?
C5 N1 Co1 O2 -133.17(13) . . . . ?
C15 N3 Co1 N2 175.90(16) . . . . ?
C12 N3 Co1 N2 -26.65(13) . . . . ?
C15 N3 Co1 N1 77.4(2) . . . . ?
C12 N3 Co1 N1 -125.15(14) . . . . ?
C15 N3 Co1 O1 -82.04(17) . . . . ?
C12 N3 Co1 O1 75.42(13) . . . . ?
C15 N3 Co1 O2 -24.23(17) . . . . ?
C12 N3 Co1 O2 133.22(13) . . . . ?
N4 O1 Co1 N2 -175.86(10) . . . . ?
N4 O1 Co1 N1 -79.34(11) . . . . ?
N4 O1 Co1 N3 88.69(11) . . . . ?
N4 O1 Co1 O2 0.48(9) . . . . ?
N4 O2 Co1 N2 9.24(19) . . . . ?
N4 O2 Co1 N1 110.64(10) . . . . ?
N4 O2 Co1 N3 -102.60(10) . . . . ?
N4 O2 Co1 O1 -0.49(9) . . . . ?
